data_4325678
loop_
_publ_author_name
'Matthew B. Jones'
'Kenneth I. Hardcastle'
'Karl S. Hagen'
'Cora E. MacBeth'

_publ_contact_author_address
;1515 Dickey Drive
Department of Chemistry
Emory University
Atlanta, GA 30322
;
_publ_contact_author_email cmacbet@emory.edu
_publ_contact_author_name 'Cora E. MacBeth'
_publ_contact_author_phone 404-727-7033
_publ_section_title
;
 Oxygen Activation and Intramolecular C-H Bond Activation by an
 Amidate-Bridged Diiron(II) Complex
;
_journal_name_full 'Inorganic Chemistry'
_journal_page_first 6402
_journal_page_last 6404
_journal_paper_doi 10.1021/ic2007183
_journal_volume 50
_journal_year 2011
_chemical_formula_moiety 'C30 H32 Fe N4 O4, C24 H20 P'
_chemical_formula_sum 'C54 H52 Fe N4 O4 P'
_chemical_formula_weight 907.82
_chemical_name_common (PPh4)[Fe(L-O)]
_chemical_properties_physical 'air-sensitive, moisture-sensitive'
_space_group_crystal_system monoclinic
_space_group_IT_number 15
_space_group_name_Hall '-C 2yc'
_space_group_name_H-M_alt 'C 1 2/c 1'
_symmetry_space_group_name_Hall '-C 2yc'
_symmetry_space_group_name_H-M 'C 1 2/c 1'
_atom_sites_solution_hydrogens geom
_atom_sites_solution_primary direct
_atom_sites_solution_secondary difmap
_audit_creation_date 2011-04-18
_audit_creation_method
;
  Olex2 1.1
  (compiled 2011.02.15 svn.r1672, GUI svn.r3494)
;
_cell_angle_alpha 90.00
_cell_angle_beta 94.6940(10)
_cell_angle_gamma 90.00
_cell_formula_units_Z 8
_cell_length_a 24.3796(5)
_cell_length_b 13.1251(2)
_cell_length_c 35.6256(8)
_cell_measurement_reflns_used 4500
_cell_measurement_temperature 173.15
_cell_measurement_theta_max 66.73
_cell_measurement_theta_min 3.64
_cell_volume 11361.4(4)
_computing_cell_refinement 'Bruker SAINT'
_computing_data_collection 'Bruker APEX2'
_computing_data_reduction 'SAINT v7.34A (Bruker, 200?)'
_computing_molecular_graphics
;
O. V. Dolomanov, L. J. Bourhis, R. J. Gildea, J. A. K. Howard and H. Puschmann,
OLEX2: a complete structure solution, refinement and analysis program.
J. Appl. Cryst. (2009). 42, 339-341.
;
_computing_publication_material
;
O. V. Dolomanov, L. J. Bourhis, R. J. Gildea, J. A. K. Howard and H. Puschmann,
OLEX2: a complete structure solution, refinement and analysis program.
J. Appl. Cryst. (2009). 42, 339-341.
;
_computing_structure_refinement 'SHELXL-97 (Sheldrick, 2008)'
_computing_structure_solution 'SHELXS-97 (Sheldrick, 2008)'
_diffrn_ambient_temperature 173.15
_diffrn_detector_area_resol_mean 8
_diffrn_measured_fraction_theta_full 0.873
_diffrn_measured_fraction_theta_max 0.873
_diffrn_measurement_device_type 'Bruker SMART APEX CCD area detector'
_diffrn_measurement_method '\w and \f scans'
_diffrn_radiation_monochromator graphite
_diffrn_radiation_type CuK\a
_diffrn_radiation_wavelength 1.54184
_diffrn_reflns_av_R_equivalents 0.0355
_diffrn_reflns_av_unetI/netI 0.0383
_diffrn_reflns_limit_h_max 27
_diffrn_reflns_limit_h_min -27
_diffrn_reflns_limit_k_max 15
_diffrn_reflns_limit_k_min 0
_diffrn_reflns_limit_l_max 41
_diffrn_reflns_limit_l_min 0
_diffrn_reflns_number 23082
_diffrn_reflns_theta_full 66.92
_diffrn_reflns_theta_max 66.92
_diffrn_reflns_theta_min 3.64
_diffrn_source 'sealed tube'
_diffrn_source_current 35.0
_diffrn_source_power 1.4
_diffrn_source_voltage 40.0
_diffrn_standards_number 0
_exptl_absorpt_coefficient_mu 2.723
_exptl_absorpt_correction_T_max 0.7529
_exptl_absorpt_correction_T_min 0.6430
_exptl_absorpt_correction_type multi-scan
_exptl_absorpt_process_details
;
 SADABS-2007/2 (Bruker,2007) was used for absorption correction.
 R(int) was 0.0726 before and 0.0379 after correction.
 The Ratio of minimum to maximum transmission is 0.854031079825.
 The \l/2 correction factor is Not present
;
_exptl_crystal_colour red
_exptl_crystal_colour_primary red
_exptl_crystal_density_diffrn 1.061
_exptl_crystal_description block
_exptl_crystal_F_000 3816
_exptl_crystal_recrystallization_method 'slow diffusion of diethyl ether into conc. DMF solution of the product'
_exptl_crystal_size_max 0.36
_exptl_crystal_size_mid 0.18
_exptl_crystal_size_min 0.18
_refine_diff_density_max 1.044
_refine_diff_density_min -0.525
_refine_diff_density_rms 0.064
_refine_ls_extinction_method none
_refine_ls_goodness_of_fit_ref 1.121
_refine_ls_hydrogen_treatment constr
_refine_ls_matrix_type full
_refine_ls_number_parameters 583
_refine_ls_number_reflns 8854
_refine_ls_number_restraints 0
_refine_ls_restrained_S_all 1.121
_refine_ls_R_factor_all 0.0745
_refine_ls_R_factor_gt 0.0563
_refine_ls_shift/su_max 0.001
_refine_ls_shift/su_mean 0.000
_refine_ls_structure_factor_coef Fsqd
_refine_ls_weighting_details 'calc w=1/[\s^2^(Fo^2^)+(0.1122P)^2^+2.6909P] where P=(Fo^2^+2Fc^2^)/3'
_refine_ls_weighting_scheme calc
_refine_ls_wR_factor_gt 0.1704
_refine_ls_wR_factor_ref 0.1802
_reflns_number_gt 6633
_reflns_number_total 8854
_reflns_threshold_expression >2sigma(I)
_cod_data_source_file ic2007183_si_002_1.cif
_cod_data_source_block mbj_0124s
_cod_original_sg_symbol_H-M 'C 2/c'
_cod_database_code 4325678

loop_
_space_group_symop_id
_space_group_symop_operation_xyz
1 'x, y, z'
2 '-x, y, -z+1/2'
3 'x+1/2, y+1/2, z'
4 '-x+1/2, y+1/2, -z+1/2'
5 '-x, -y, -z'
6 'x, -y, z-1/2'
7 '-x+1/2, -y+1/2, -z'
8 'x+1/2, -y+1/2, z-1/2'

loop_
_atom_site_label
_atom_site_type_symbol
_atom_site_fract_x
_atom_site_fract_y
_atom_site_fract_z
_atom_site_U_iso_or_equiv
_atom_site_adp_type
_atom_site_occupancy
_atom_site_symmetry_multiplicity
_atom_site_calc_flag
_atom_site_refinement_flags
C1 C 0.38055(13) 0.2512(2) 0.45062(9) 0.0296(7) Uani 1 1 d .
C2 C 0.40961(14) 0.2427(3) 0.48519(10) 0.0356(8) Uani 1 1 d .
H2 H 0.4193 0.3023 0.4994 0.043 Uiso 1 1 calc R
C3 C 0.42508(15) 0.1471(3) 0.49964(11) 0.0413(9) Uani 1 1 d .
H3 H 0.4453 0.1411 0.5235 0.050 Uiso 1 1 calc R
C4 C 0.41065(16) 0.0617(3) 0.47882(11) 0.0449(9) Uani 1 1 d .
H4 H 0.4209 -0.0035 0.4886 0.054 Uiso 1 1 calc R
C5 C 0.38159(15) 0.0685(3) 0.44394(10) 0.0407(9) Uani 1 1 d .
H5 H 0.3718 0.0082 0.4302 0.049 Uiso 1 1 calc R
C6 C 0.36648(14) 0.1638(3) 0.42866(10) 0.0324(8) Uani 1 1 d .
C7 C 0.32126(14) 0.1113(3) 0.36823(10) 0.0339(8) Uani 1 1 d .
C8 C 0.30250(16) 0.1529(3) 0.32909(10) 0.0375(8) Uani 1 1 d .
C9 C 0.32961(16) 0.0925(3) 0.29916(10) 0.0405(9) Uani 1 1 d .
H9A H 0.3696 0.1016 0.3026 0.061 Uiso 1 1 calc R
H9B H 0.3160 0.1168 0.2741 0.061 Uiso 1 1 calc R
H9C H 0.3207 0.0201 0.3015 0.061 Uiso 1 1 calc R
C10 C 0.24052(16) 0.1448(3) 0.32278(11) 0.0458(9) Uani 1 1 d .
H10A H 0.2287 0.1662 0.2970 0.069 Uiso 1 1 calc R
H10B H 0.2235 0.1889 0.3407 0.069 Uiso 1 1 calc R
H10C H 0.2293 0.0741 0.3265 0.069 Uiso 1 1 calc R
C11 C 0.30631(13) 0.3778(2) 0.44371(9) 0.0295(7) Uani 1 1 d .
C12 C 0.28748(14) 0.3600(3) 0.47863(9) 0.0328(8) Uani 1 1 d .
H12 H 0.3109 0.3293 0.4981 0.039 Uiso 1 1 calc R
C13 C 0.23400(15) 0.3875(3) 0.48510(10) 0.0372(8) Uani 1 1 d .
H13 H 0.2206 0.3757 0.5090 0.045 Uiso 1 1 calc R
C14 C 0.20057(15) 0.4319(3) 0.45678(10) 0.0391(8) Uani 1 1 d .
H14 H 0.1640 0.4499 0.4613 0.047 Uiso 1 1 calc R
C15 C 0.21904(14) 0.4508(3) 0.42190(10) 0.0364(8) Uani 1 1 d .
H15 H 0.1953 0.4819 0.4028 0.044 Uiso 1 1 calc R
C16 C 0.27268(13) 0.4244(2) 0.41468(9) 0.0306(7) Uani 1 1 d .
C17 C 0.27814(14) 0.5075(2) 0.35458(9) 0.0319(8) Uani 1 1 d .
C18 C 0.31068(15) 0.5146(3) 0.31977(10) 0.0386(8) Uani 1 1 d .
H18 H 0.3302 0.4485 0.3165 0.046 Uiso 1 1 calc R
C19 C 0.3532(2) 0.5990(4) 0.32635(13) 0.0635(12) Uani 1 1 d .
H19A H 0.3772 0.5839 0.3491 0.095 Uiso 1 1 calc R
H19B H 0.3344 0.6640 0.3296 0.095 Uiso 1 1 calc R
H19C H 0.3753 0.6035 0.3046 0.095 Uiso 1 1 calc R
C20 C 0.2723(2) 0.5356(4) 0.28459(11) 0.0575(11) Uani 1 1 d .
H20A H 0.2556 0.6030 0.2866 0.086 Uiso 1 1 calc R
H20B H 0.2434 0.4836 0.2822 0.086 Uiso 1 1 calc R
H20C H 0.2934 0.5336 0.2623 0.086 Uiso 1 1 calc R
C21 C 0.40183(14) 0.4304(3) 0.43799(10) 0.0328(7) Uani 1 1 d .
C22 C 0.40723(15) 0.4948(3) 0.46886(11) 0.0416(9) Uani 1 1 d .
H22 H 0.3844 0.4859 0.4890 0.050 Uiso 1 1 calc R
C23 C 0.44578(17) 0.5720(3) 0.47030(13) 0.0520(10) Uani 1 1 d .
H23 H 0.4499 0.6158 0.4916 0.062 Uiso 1 1 calc R
C24 C 0.47820(16) 0.5855(3) 0.44090(14) 0.0542(11) Uani 1 1 d .
H24 H 0.5046 0.6388 0.4420 0.065 Uiso 1 1 calc R
C25 C 0.47281(16) 0.5219(3) 0.40958(13) 0.0511(10) Uani 1 1 d .
H25 H 0.4950 0.5331 0.3893 0.061 Uiso 1 1 calc R
C26 C 0.43535(14) 0.4426(3) 0.40781(10) 0.0370(8) Uani 1 1 d .
C27 C 0.46809(15) 0.3474(4) 0.35574(11) 0.0470(10) Uani 1 1 d .
C28 C 0.45493(19) 0.2592(5) 0.32808(12) 0.0671(14) Uani 1 1 d .
H28 H 0.4141 0.2569 0.3222 0.081 Uiso 1 1 calc R
C29 C 0.4733(3) 0.1565(4) 0.34735(19) 0.0905(19) Uani 1 1 d .
H29A H 0.5133 0.1566 0.3530 0.136 Uiso 1 1 calc R
H29B H 0.4628 0.0998 0.3304 0.136 Uiso 1 1 calc R
H29C H 0.4554 0.1487 0.3708 0.136 Uiso 1 1 calc R
C30 C 0.4805(2) 0.2710(7) 0.29284(17) 0.108(3) Uani 1 1 d .
H30A H 0.5204 0.2777 0.2981 0.162 Uiso 1 1 calc R
H30B H 0.4659 0.3320 0.2797 0.162 Uiso 1 1 calc R
H30C H 0.4724 0.2110 0.2769 0.162 Uiso 1 1 calc R
Fe1 Fe 0.34889(2) 0.32271(4) 0.371265(14) 0.03092(18) Uani 1 1 d .
N1 N 0.36174(11) 0.3479(2) 0.43452(7) 0.0288(6) Uani 1 1 d .
N2 N 0.34135(11) 0.1834(2) 0.39258(8) 0.0310(6) Uani 1 1 d .
N3 N 0.29576(11) 0.4341(2) 0.37972(7) 0.0308(6) Uani 1 1 d .
N4 N 0.42631(11) 0.3737(2) 0.37714(8) 0.0355(7) Uani 1 1 d .
O1 O 0.31704(12) 0.01907(19) 0.37533(7) 0.0496(7) Uani 1 1 d .
O2 O 0.24191(11) 0.57088(19) 0.35917(7) 0.0435(6) Uani 1 1 d .
O3 O 0.51467(11) 0.3820(3) 0.35918(8) 0.0581(8) Uani 1 1 d .
O4 O 0.31972(11) 0.2571(2) 0.32710(7) 0.0465(6) Uani 1 1 d .
C1S C 0.33106(14) 0.5031(3) 0.59661(9) 0.0328(8) Uani 1 1 d .
C2S C 0.29124(15) 0.4347(3) 0.58174(9) 0.0348(8) Uani 1 1 d .
H2S H 0.2556 0.4582 0.5731 0.042 Uiso 1 1 calc R
C3S C 0.30418(16) 0.3317(3) 0.57961(10) 0.0394(9) Uani 1 1 d .
H3S H 0.2772 0.2846 0.5696 0.047 Uiso 1 1 calc R
C4S C 0.35554(16) 0.2980(3) 0.59192(11) 0.0437(9) Uani 1 1 d .
H4S H 0.3646 0.2280 0.5897 0.052 Uiso 1 1 calc R
C5S C 0.39434(16) 0.3661(3) 0.60756(13) 0.0501(10) Uani 1 1 d .
H5S H 0.4298 0.3421 0.6165 0.060 Uiso 1 1 calc R
C6S C 0.38225(15) 0.4681(3) 0.61039(12) 0.0448(9) Uani 1 1 d .
H6S H 0.4088 0.5140 0.6217 0.054 Uiso 1 1 calc R
C7S C 0.37061(14) 0.7146(3) 0.58633(9) 0.0327(8) Uani 1 1 d .
C8S C 0.41460(15) 0.6761(3) 0.56808(11) 0.0420(9) Uani 1 1 d .
H8S H 0.4174 0.6051 0.5636 0.050 Uiso 1 1 calc R
C9S C 0.45423(16) 0.7422(3) 0.55657(11) 0.0460(9) Uani 1 1 d .
H9S H 0.4843 0.7163 0.5441 0.055 Uiso 1 1 calc R
C10S C 0.45035(16) 0.8455(3) 0.56303(11) 0.0470(10) Uani 1 1 d .
H10 H 0.4778 0.8902 0.5551 0.056 Uiso 1 1 calc R
C11S C 0.40641(16) 0.8846(3) 0.58121(12) 0.0492(10) Uani 1 1 d .
H11 H 0.4037 0.9558 0.5856 0.059 Uiso 1 1 calc R
C12S C 0.36675(16) 0.8188(3) 0.59289(11) 0.0420(9) Uani 1 1 d .
H12A H 0.3368 0.8449 0.6054 0.050 Uiso 1 1 calc R
C13S C 0.30992(15) 0.6632(3) 0.65060(10) 0.0333(8) Uani 1 1 d .
C14S C 0.35662(17) 0.6912(4) 0.67304(11) 0.0507(10) Uani 1 1 d .
H14A H 0.3906 0.7005 0.6623 0.061 Uiso 1 1 calc R
C15S C 0.3532(2) 0.7053(4) 0.71130(13) 0.0631(12) Uani 1 1 d .
H15A H 0.3850 0.7261 0.7266 0.076 Uiso 1 1 calc R
C16S C 0.30477(19) 0.6899(3) 0.72743(11) 0.0500(11) Uani 1 1 d .
H16 H 0.3032 0.6983 0.7538 0.060 Uiso 1 1 calc R
C17S C 0.25859(18) 0.6623(3) 0.70533(11) 0.0467(10) Uani 1 1 d .
H17 H 0.2248 0.6529 0.7164 0.056 Uiso 1 1 calc R
C18S C 0.26088(16) 0.6479(3) 0.66671(11) 0.0392(8) Uani 1 1 d .
H18A H 0.2289 0.6276 0.6515 0.047 Uiso 1 1 calc R
C19S C 0.25471(14) 0.6721(3) 0.57309(10) 0.0327(8) Uani 1 1 d .
C20S C 0.22074(17) 0.7472(3) 0.58540(12) 0.0483(10) Uani 1 1 d .
H20 H 0.2277 0.7754 0.6099 0.058 Uiso 1 1 calc R
C21S C 0.17610(18) 0.7815(4) 0.56156(13) 0.0618(12) Uani 1 1 d .
H21 H 0.1533 0.8346 0.5695 0.074 Uiso 1 1 calc R
C22S C 0.16531(18) 0.7382(4) 0.52652(13) 0.0551(11) Uani 1 1 d .
H22A H 0.1339 0.7591 0.5109 0.066 Uiso 1 1 calc R
C23S C 0.19968(18) 0.6649(3) 0.51392(11) 0.0477(10) Uani 1 1 d .
H23A H 0.1925 0.6368 0.4894 0.057 Uiso 1 1 calc R
C24S C 0.24461(15) 0.6322(3) 0.53683(10) 0.0378(8) Uani 1 1 d .
H24A H 0.2687 0.5825 0.5279 0.045 Uiso 1 1 calc R
P1S P 0.31599(3) 0.63667(6) 0.60151(2) 0.0300(2) Uani 1 1 d .

loop_
_atom_site_aniso_label
_atom_site_aniso_U_11
_atom_site_aniso_U_22
_atom_site_aniso_U_33
_atom_site_aniso_U_23
_atom_site_aniso_U_13
_atom_site_aniso_U_12
C1 0.0276(18) 0.0372(17) 0.0240(19) 0.0030(13) 0.0021(15) 0.0025(14)
C2 0.0307(19) 0.050(2) 0.026(2) 0.0008(15) 0.0012(16) 0.0010(16)
C3 0.033(2) 0.060(2) 0.029(2) 0.0073(17) -0.0013(16) 0.0084(17)
C4 0.043(2) 0.048(2) 0.044(2) 0.0138(17) 0.0015(19) 0.0095(17)
C5 0.043(2) 0.041(2) 0.037(2) 0.0013(15) 0.0013(18) 0.0005(16)
C6 0.0276(18) 0.0380(18) 0.032(2) 0.0002(14) 0.0044(15) 0.0020(14)
C7 0.0331(19) 0.0362(19) 0.032(2) -0.0035(14) -0.0011(15) -0.0013(15)
C8 0.052(2) 0.0310(17) 0.028(2) -0.0037(14) -0.0007(17) -0.0045(16)
C9 0.049(2) 0.0402(19) 0.032(2) -0.0053(15) 0.0036(17) -0.0026(17)
C10 0.047(2) 0.057(2) 0.032(2) -0.0007(17) -0.0070(18) -0.0027(19)
C11 0.0303(18) 0.0326(17) 0.0253(18) -0.0043(13) 0.0003(14) -0.0002(14)
C12 0.035(2) 0.0397(18) 0.0240(18) -0.0042(13) 0.0033(15) -0.0033(15)
C13 0.040(2) 0.0397(19) 0.033(2) -0.0068(15) 0.0108(17) -0.0005(16)
C14 0.0316(19) 0.0416(19) 0.045(2) -0.0013(16) 0.0066(17) 0.0010(16)
C15 0.0296(19) 0.0377(18) 0.042(2) 0.0019(15) 0.0010(16) 0.0004(15)
C16 0.0301(19) 0.0330(17) 0.0283(18) -0.0028(13) -0.0003(15) -0.0009(14)
C17 0.037(2) 0.0295(16) 0.0281(19) -0.0023(13) -0.0051(15) 0.0026(15)
C18 0.047(2) 0.0422(19) 0.0263(19) 0.0043(14) -0.0006(16) 0.0088(16)
C19 0.066(3) 0.070(3) 0.056(3) 0.007(2) 0.017(2) -0.016(2)
C20 0.075(3) 0.067(3) 0.030(2) 0.0009(19) 0.001(2) 0.017(2)
C21 0.0319(19) 0.0353(17) 0.0307(19) -0.0039(14) 0.0003(15) 0.0005(14)
C22 0.034(2) 0.049(2) 0.041(2) -0.0109(17) 0.0004(17) 0.0010(16)
C23 0.044(2) 0.049(2) 0.062(3) -0.0164(19) -0.007(2) -0.0069(19)
C24 0.032(2) 0.049(2) 0.081(3) -0.003(2) 0.001(2) -0.0093(18)
C25 0.039(2) 0.048(2) 0.068(3) -0.004(2) 0.017(2) -0.0063(18)
C26 0.0303(19) 0.0394(19) 0.042(2) 0.0058(15) 0.0055(16) 0.0005(15)
C27 0.027(2) 0.084(3) 0.030(2) -0.0003(19) 0.0005(17) 0.0009(19)
C28 0.040(2) 0.120(4) 0.040(3) -0.027(3) -0.001(2) -0.013(3)
C29 0.095(4) 0.073(4) 0.099(5) -0.028(3) -0.022(4) 0.023(3)
C30 0.065(4) 0.183(7) 0.079(4) -0.056(5) 0.016(3) -0.031(4)
Fe1 0.0384(3) 0.0339(3) 0.0201(3) -0.0011(2) 0.0004(2) 0.0027(2)
N1 0.0262(15) 0.0382(15) 0.0222(15) -0.0003(11) 0.0022(12) 0.0006(11)
N2 0.0316(15) 0.0365(15) 0.0242(16) -0.0028(11) -0.0023(12) 0.0005(12)
N3 0.0322(15) 0.0335(14) 0.0255(15) 0.0040(11) -0.0040(12) -0.0011(12)
N4 0.0281(16) 0.0488(17) 0.0302(16) 0.0010(13) 0.0053(13) 0.0017(13)
O1 0.0681(19) 0.0362(14) 0.0421(16) 0.0046(11) -0.0100(13) -0.0151(13)
O2 0.0489(16) 0.0429(14) 0.0384(15) 0.0061(11) 0.0022(12) 0.0117(12)
O3 0.0299(15) 0.095(2) 0.0502(18) -0.0191(16) 0.0048(13) -0.0040(15)
O4 0.0508(16) 0.0470(15) 0.0412(16) -0.0016(11) 0.0003(13) -0.0031(12)
C1S 0.0320(19) 0.0384(18) 0.0279(18) -0.0022(14) 0.0025(15) -0.0018(15)
C2S 0.0324(19) 0.0421(19) 0.0294(19) 0.0007(14) 0.0001(15) -0.0002(15)
C3S 0.049(2) 0.0357(18) 0.034(2) -0.0017(14) 0.0041(17) -0.0117(17)
C4S 0.050(2) 0.0343(19) 0.048(2) -0.0014(16) 0.0090(19) 0.0006(17)
C5S 0.033(2) 0.044(2) 0.073(3) 0.0059(19) 0.000(2) 0.0052(17)
C6S 0.032(2) 0.041(2) 0.061(3) -0.0022(18) -0.0021(18) -0.0042(16)
C7S 0.0302(19) 0.0385(18) 0.0287(19) -0.0021(14) -0.0017(15) -0.0004(14)
C8S 0.035(2) 0.052(2) 0.038(2) -0.0085(16) 0.0007(17) -0.0031(17)
C9S 0.037(2) 0.067(3) 0.035(2) -0.0062(18) 0.0043(17) -0.0062(19)
C10S 0.034(2) 0.067(3) 0.039(2) 0.0072(19) -0.0030(17) -0.0142(19)
C11S 0.038(2) 0.046(2) 0.063(3) 0.0006(19) 0.000(2) -0.0081(18)
C12S 0.036(2) 0.044(2) 0.046(2) -0.0019(16) 0.0051(17) 0.0008(16)
C13S 0.035(2) 0.0365(18) 0.0283(19) -0.0023(14) 0.0021(15) 0.0013(15)
C14S 0.034(2) 0.082(3) 0.035(2) -0.0049(19) 0.0001(18) -0.006(2)
C15S 0.058(3) 0.091(3) 0.039(3) -0.008(2) -0.003(2) -0.005(3)
C16S 0.078(3) 0.043(2) 0.030(2) -0.0034(16) 0.007(2) -0.002(2)
C17S 0.057(3) 0.043(2) 0.043(2) -0.0040(17) 0.019(2) -0.0101(18)
C18S 0.040(2) 0.0403(19) 0.038(2) -0.0082(15) 0.0045(17) -0.0071(16)
C19S 0.0270(18) 0.0367(17) 0.034(2) -0.0009(14) -0.0017(15) -0.0052(14)
C20S 0.043(2) 0.060(2) 0.041(2) -0.0124(18) -0.0053(18) 0.0114(19)
C21S 0.047(3) 0.083(3) 0.053(3) -0.010(2) -0.016(2) 0.023(2)
C22S 0.041(2) 0.069(3) 0.052(3) 0.008(2) -0.018(2) 0.005(2)
C23S 0.058(3) 0.049(2) 0.033(2) 0.0012(17) -0.0117(19) -0.010(2)
C24S 0.043(2) 0.0388(19) 0.032(2) 0.0002(15) 0.0025(17) -0.0004(16)
P1S 0.0267(5) 0.0343(4) 0.0285(5) -0.0046(3) -0.0006(4) -0.0007(3)

loop_
_atom_type_symbol
_atom_type_description
_atom_type_scat_dispersion_real
_atom_type_scat_dispersion_imag
_atom_type_scat_source
C C 0.0181 0.0091 'International Tables Vol C Tables 4.2.6.8 and 6.1.1.4'
H H 0.0000 0.0000 'International Tables Vol C Tables 4.2.6.8 and 6.1.1.4'
Fe Fe -1.1336 3.1974 'International Tables Vol C Tables 4.2.6.8 and 6.1.1.4'
N N 0.0311 0.0180 'International Tables Vol C Tables 4.2.6.8 and 6.1.1.4'
O O 0.0492 0.0322 'International Tables Vol C Tables 4.2.6.8 and 6.1.1.4'
P P 0.2955 0.4335 'International Tables Vol C Tables 4.2.6.8 and 6.1.1.4'

loop_
_geom_angle_atom_site_label_1
_geom_angle_atom_site_label_2
_geom_angle_atom_site_label_3
_geom_angle
C2 C1 C6 120.9(3)
C2 C1 N1 123.3(3)
C6 C1 N1 115.8(3)
C1 C2 H2 119.8
C1 C2 C3 120.5(4)
C3 C2 H2 119.8
C2 C3 H3 120.5
C4 C3 C2 119.0(3)
C4 C3 H3 120.5
C3 C4 H4 119.2
C3 C4 C5 121.6(4)
C5 C4 H4 119.2
C4 C5 H5 119.8
C4 C5 C6 120.4(4)
C6 C5 H5 119.8
C5 C6 C1 117.7(3)
C5 C6 N2 127.0(3)
N2 C6 C1 115.2(3)
N2 C7 C8 113.7(3)
O1 C7 C8 120.6(3)
O1 C7 N2 125.8(3)
C9 C8 C7 109.7(3)
C10 C8 C7 109.3(3)
C10 C8 C9 110.2(3)
O4 C8 C7 108.5(3)
O4 C8 C9 108.5(3)
O4 C8 C10 110.6(3)
C8 C9 H9A 109.5
C8 C9 H9B 109.5
C8 C9 H9C 109.5
H9A C9 H9B 109.5
H9A C9 H9C 109.5
H9B C9 H9C 109.5
C8 C10 H10A 109.5
C8 C10 H10B 109.5
C8 C10 H10C 109.5
H10A C10 H10B 109.5
H10A C10 H10C 109.5
H10B C10 H10C 109.5
C12 C11 C16 121.3(3)
C12 C11 N1 122.4(3)
C16 C11 N1 116.4(3)
C11 C12 H12 120.3
C11 C12 C13 119.4(3)
C13 C12 H12 120.3
C12 C13 H13 120.1
C14 C13 C12 119.8(3)
C14 C13 H13 120.1
C13 C14 H14 119.3
C13 C14 C15 121.4(3)
C15 C14 H14 119.3
C14 C15 H15 120.0
C14 C15 C16 120.1(3)
C16 C15 H15 120.0
C11 C16 N3 115.9(3)
C15 C16 C11 118.1(3)
C15 C16 N3 125.9(3)
N3 C17 C18 114.8(3)
O2 C17 C18 119.5(3)
O2 C17 N3 125.5(3)
C17 C18 H18 109.0
C19 C18 C17 108.1(3)
C19 C18 H18 109.0
C19 C18 C20 111.0(3)
C20 C18 C17 110.7(3)
C20 C18 H18 109.0
C18 C19 H19A 109.5
C18 C19 H19B 109.5
C18 C19 H19C 109.5
H19A C19 H19B 109.5
H19A C19 H19C 109.5
H19B C19 H19C 109.5
C18 C20 H20A 109.5
C18 C20 H20B 109.5
C18 C20 H20C 109.5
H20A C20 H20B 109.5
H20A C20 H20C 109.5
H20B C20 H20C 109.5
C22 C21 C26 120.8(3)
C22 C21 N1 122.7(3)
C26 C21 N1 116.5(3)
C21 C22 H22 120.1
C23 C22 C21 119.9(4)
C23 C22 H22 120.1
C22 C23 H23 120.1
C24 C23 C22 119.9(4)
C24 C23 H23 120.1
C23 C24 H24 119.6
C23 C24 C25 120.8(4)
C25 C24 H24 119.6
C24 C25 H25 119.8
C26 C25 C24 120.5(4)
C26 C25 H25 119.8
C21 C26 N4 116.8(3)
C25 C26 C21 118.2(3)
C25 C26 N4 125.0(3)
N4 C27 C28 115.0(3)
O3 C27 C28 119.2(4)
O3 C27 N4 125.5(4)
C27 C28 H28 108.1
C27 C28 C29 109.3(4)
C29 C28 H28 108.1
C30 C28 C27 113.1(5)
C30 C28 H28 108.1
C30 C28 C29 110.1(5)
C28 C29 H29A 109.5
C28 C29 H29B 109.5
C28 C29 H29C 109.5
H29A C29 H29B 109.5
H29A C29 H29C 109.5
H29B C29 H29C 109.5
C28 C30 H30A 109.5
C28 C30 H30B 109.5
C28 C30 H30C 109.5
H30A C30 H30B 109.5
H30A C30 H30C 109.5
H30B C30 H30C 109.5
N2 Fe1 N1 76.42(10)
N2 Fe1 N4 112.54(12)
N3 Fe1 N1 77.42(10)
N3 Fe1 N2 122.28(11)
N3 Fe1 N4 111.00(12)
N4 Fe1 N1 78.18(11)
O4 Fe1 N1 155.13(11)
O4 Fe1 N2 81.86(11)
O4 Fe1 N3 104.86(12)
O4 Fe1 N4 122.02(12)
C1 N1 C11 114.3(3)
C1 N1 C21 115.3(3)
C1 N1 Fe1 106.17(19)
C11 N1 Fe1 101.83(19)
C21 N1 C11 113.9(3)
C21 N1 Fe1 103.25(19)
C6 N2 Fe1 118.1(2)
C7 N2 C6 124.7(3)
C7 N2 Fe1 116.0(2)
C16 N3 Fe1 112.2(2)
C17 N3 C16 121.1(3)
C17 N3 Fe1 126.5(2)
C26 N4 Fe1 112.3(2)
C27 N4 C26 120.9(3)
C27 N4 Fe1 126.7(3)
C8 O4 Fe1 119.2(2)
C2S C1S P1S 121.5(3)
C6S C1S C2S 120.1(3)
C6S C1S P1S 118.3(3)
C1S C2S H2S 120.2
C3S C2S C1S 119.5(3)
C3S C2S H2S 120.2
C2S C3S H3S 119.9
C4S C3S C2S 120.1(3)
C4S C3S H3S 119.9
C3S C4S H4S 120.0
C3S C4S C5S 119.9(3)
C5S C4S H4S 120.0
C4S C5S H5S 119.5
C6S C5S C4S 120.9(4)
C6S C5S H5S 119.5
C1S C6S H6S 120.3
C5S C6S C1S 119.3(4)
C5S C6S H6S 120.3
C8S C7S P1S 123.5(3)
C12S C7S C8S 120.0(3)
C12S C7S P1S 116.5(3)
C7S C8S H8S 120.2
C9S C8S C7S 119.5(4)
C9S C8S H8S 120.2
C8S C9S H9S 119.8
C10S C9S C8S 120.5(4)
C10S C9S H9S 119.8
C9S C10S H10 119.8
C9S C10S C11S 120.4(4)
C11S C10S H10 119.8
C10S C11S H11 120.3
C12S C11S C10S 119.4(4)
C12S C11S H11 120.3
C7S C12S H12A 119.9
C11S C12S C7S 120.3(4)
C11S C12S H12A 119.9
C14S C13S P1S 118.8(3)
C18S C13S C14S 119.8(3)
C18S C13S P1S 121.2(3)
C13S C14S H14A 120.3
C15S C14S C13S 119.4(4)
C15S C14S H14A 120.3
C14S C15S H15A 119.5
C16S C15S C14S 121.0(4)
C16S C15S H15A 119.5
C15S C16S H16 120.2
C17S C16S C15S 119.7(4)
C17S C16S H16 120.2
C16S C17S H17 119.8
C16S C17S C18S 120.4(4)
C18S C17S H17 119.8
C13S C18S C17S 119.7(4)
C13S C18S H18A 120.1
C17S C18S H18A 120.1
C20S C19S C24S 119.7(3)
C20S C19S P1S 119.9(3)
C24S C19S P1S 120.0(3)
C19S C20S H20 120.2
C19S C20S C21S 119.6(4)
C21S C20S H20 120.2
C20S C21S H21 120.0
C22S C21S C20S 119.9(4)
C22S C21S H21 120.0
C21S C22S H22A 119.7
C23S C22S C21S 120.6(4)
C23S C22S H22A 119.7
C22S C23S H23A 120.0
C22S C23S C24S 120.0(4)
C24S C23S H23A 120.0
C19S C24S H24A 119.9
C23S C24S C19S 120.1(4)
C23S C24S H24A 119.9
C7S P1S C1S 111.26(16)
C7S P1S C13S 107.69(16)
C13S P1S C1S 108.39(16)
C19S P1S C1S 111.36(16)
C19S P1S C7S 106.60(16)
C19S P1S C13S 111.51(16)

loop_
_geom_bond_atom_site_label_1
_geom_bond_atom_site_label_2
_geom_bond_distance
C1 C2 1.374(5)
C1 C6 1.415(5)
C1 N1 1.451(4)
C2 H2 0.9500
C2 C3 1.397(5)
C3 H3 0.9500
C3 C4 1.373(6)
C4 H4 0.9500
C4 C5 1.382(5)
C5 H5 0.9500
C5 C6 1.402(5)
C6 N2 1.402(5)
C7 C8 1.532(5)
C7 N2 1.348(4)
C7 O1 1.243(4)
C8 C9 1.522(5)
C8 C10 1.513(6)
C8 O4 1.434(4)
C9 H9A 0.9800
C9 H9B 0.9800
C9 H9C 0.9800
C10 H10A 0.9800
C10 H10B 0.9800
C10 H10C 0.9800
C11 C12 1.381(4)
C11 C16 1.406(5)
C11 N1 1.469(4)
C12 H12 0.9500
C12 C13 1.390(5)
C13 H13 0.9500
C13 C14 1.374(5)
C14 H14 0.9500
C14 C15 1.379(5)
C15 H15 0.9500
C15 C16 1.397(5)
C16 N3 1.414(4)
C17 C18 1.528(5)
C17 N3 1.361(4)
C17 O2 1.234(4)
C18 H18 1.0000
C18 C19 1.522(6)
C18 C20 1.526(6)
C19 H19A 0.9800
C19 H19B 0.9800
C19 H19C 0.9800
C20 H20A 0.9800
C20 H20B 0.9800
C20 H20C 0.9800
C21 C22 1.384(5)
C21 C26 1.412(5)
C21 N1 1.458(4)
C22 H22 0.9500
C22 C23 1.380(5)
C23 H23 0.9500
C23 C24 1.374(6)
C24 H24 0.9500
C24 C25 1.390(6)
C25 H25 0.9500
C25 C26 1.383(5)
C26 N4 1.422(5)
C27 C28 1.537(6)
C27 N4 1.365(5)
C27 O3 1.219(5)
C28 H28 1.0000
C28 C29 1.562(8)
C28 C30 1.455(7)
C29 H29A 0.9800
C29 H29B 0.9800
C29 H29C 0.9800
C30 H30A 0.9800
C30 H30B 0.9800
C30 H30C 0.9800
Fe1 N1 2.274(3)
Fe1 N2 1.994(3)
Fe1 N3 1.992(3)
Fe1 N4 1.998(3)
Fe1 O4 1.882(3)
C1S C2S 1.395(5)
C1S C6S 1.381(5)
C1S P1S 1.803(3)
C2S H2S 0.9500
C2S C3S 1.392(5)
C3S H3S 0.9500
C3S C4S 1.366(6)
C4S H4S 0.9500
C4S C5S 1.385(6)
C5S H5S 0.9500
C5S C6S 1.377(6)
C6S H6S 0.9500
C7S C8S 1.393(5)
C7S C12S 1.392(5)
C7S P1S 1.797(3)
C8S H8S 0.9500
C8S C9S 1.386(5)
C9S H9S 0.9500
C9S C10S 1.379(6)
C10S H10 0.9500
C10S C11S 1.395(6)
C11S H11 0.9500
C11S C12S 1.386(5)
C12S H12A 0.9500
C13S C14S 1.386(5)
C13S C18S 1.382(5)
C13S P1S 1.801(3)
C14S H14A 0.9500
C14S C15S 1.385(6)
C15S H15A 0.9500
C15S C16S 1.371(6)
C16S H16 0.9500
C16S C17S 1.369(6)
C17S H17 0.9500
C17S C18S 1.395(5)
C18S H18A 0.9500
C19S C20S 1.382(5)
C19S C24S 1.397(5)
C19S P1S 1.796(4)
C20S H20 0.9500
C20S C21S 1.399(6)
C21S H21 0.9500
C21S C22S 1.377(6)
C22S H22A 0.9500
C22S C23S 1.375(6)
C23S H23A 0.9500
C23S C24S 1.380(6)
C24S H24A 0.9500

loop_
_geom_torsion_atom_site_label_1
_geom_torsion_atom_site_label_2
_geom_torsion_atom_site_label_3
_geom_torsion_atom_site_label_4
_geom_torsion
C1 C2 C3 C4 -0.2(5)
C1 C6 N2 C7 -175.1(3)
C1 C6 N2 Fe1 18.0(4)
C2 C1 C6 C5 2.1(5)
C2 C1 C6 N2 -174.4(3)
C2 C1 N1 C11 -90.9(4)
C2 C1 N1 C21 44.0(4)
C2 C1 N1 Fe1 157.7(3)
C2 C3 C4 C5 0.4(6)
C3 C4 C5 C6 0.7(6)
C4 C5 C6 C1 -1.9(5)
C4 C5 C6 N2 174.1(3)
C5 C6 N2 C7 8.8(5)
C5 C6 N2 Fe1 -158.1(3)
C6 C1 C2 C3 -1.1(5)
C6 C1 N1 C11 88.2(3)
C6 C1 N1 C21 -136.9(3)
C6 C1 N1 Fe1 -23.2(3)
C7 C8 O4 Fe1 -9.2(4)
C8 C7 N2 C6 -172.8(3)
C8 C7 N2 Fe1 -5.7(4)
C9 C8 O4 Fe1 -128.3(3)
C10 C8 O4 Fe1 110.7(3)
C11 C12 C13 C14 0.0(5)
C11 C16 N3 C17 -155.4(3)
C11 C16 N3 Fe1 30.1(3)
C12 C11 C16 C15 -1.1(5)
C12 C11 C16 N3 -177.2(3)
C12 C11 N1 C1 38.0(4)
C12 C11 N1 C21 -97.6(4)
C12 C11 N1 Fe1 152.0(3)
C12 C13 C14 C15 -0.6(5)
C13 C14 C15 C16 0.3(5)
C14 C15 C16 C11 0.6(5)
C14 C15 C16 N3 176.1(3)
C15 C16 N3 C17 29.0(5)
C15 C16 N3 Fe1 -145.5(3)
C16 C11 C12 C13 0.9(5)
C16 C11 N1 C1 -141.0(3)
C16 C11 N1 C21 83.4(4)
C16 C11 N1 Fe1 -27.0(3)
C18 C17 N3 C16 174.6(3)
C18 C17 N3 Fe1 -11.8(4)
C21 C22 C23 C24 0.8(6)
C21 C26 N4 C27 -151.0(4)
C21 C26 N4 Fe1 27.9(4)
C22 C21 C26 C25 -1.4(5)
C22 C21 C26 N4 -179.2(3)
C22 C21 N1 C1 -88.6(4)
C22 C21 N1 C11 46.5(4)
C22 C21 N1 Fe1 156.0(3)
C22 C23 C24 C25 -0.2(7)
C23 C24 C25 C26 -1.3(7)
C24 C25 C26 C21 2.0(6)
C24 C25 C26 N4 179.6(4)
C25 C26 N4 C27 31.4(5)
C25 C26 N4 Fe1 -149.7(3)
C26 C21 C22 C23 0.0(6)
C26 C21 N1 C1 91.8(4)
C26 C21 N1 C11 -133.1(3)
C26 C21 N1 Fe1 -23.5(3)
C28 C27 N4 C26 170.1(4)
C28 C27 N4 Fe1 -8.6(5)
N1 C1 C2 C3 178.0(3)
N1 C1 C6 C5 -177.1(3)
N1 C1 C6 N2 6.5(4)
N1 C11 C12 C13 -178.1(3)
N1 C11 C16 C15 177.9(3)
N1 C11 C16 N3 1.8(4)
N1 C21 C22 C23 -179.6(3)
N1 C21 C26 C25 178.2(3)
N1 C21 C26 N4 0.4(5)
N1 Fe1 N2 C6 -23.6(2)
N1 Fe1 N2 C7 168.4(3)
N1 Fe1 N3 C16 -34.4(2)
N1 Fe1 N3 C17 151.4(3)
N1 Fe1 N4 C26 -31.0(2)
N1 Fe1 N4 C27 147.8(3)
N1 Fe1 O4 C8 -24.0(4)
N2 C7 C8 C9 127.5(3)
N2 C7 C8 C10 -111.6(3)
N2 C7 C8 O4 9.2(4)
N2 Fe1 N1 C1 24.3(2)
N2 Fe1 N1 C11 -95.6(2)
N2 Fe1 N1 C21 146.1(2)
N2 Fe1 N3 C16 30.4(3)
N2 Fe1 N3 C17 -143.8(3)
N2 Fe1 N4 C26 -100.7(2)
N2 Fe1 N4 C27 78.1(3)
N2 Fe1 O4 C8 5.3(3)
N3 C17 C18 C19 -97.3(4)
N3 C17 C18 C20 140.9(3)
N3 Fe1 N1 C1 152.4(2)
N3 Fe1 N1 C11 32.47(19)
N3 Fe1 N1 C21 -85.9(2)
N3 Fe1 N2 C6 -88.9(3)
N3 Fe1 N2 C7 103.1(3)
N3 Fe1 N4 C26 40.5(3)
N3 Fe1 N4 C27 -140.7(3)
N3 Fe1 O4 C8 -116.1(3)
N4 C27 C28 C29 -92.2(5)
N4 C27 C28 C30 144.8(5)
N4 Fe1 N1 C1 -92.6(2)
N4 Fe1 N1 C11 147.4(2)
N4 Fe1 N1 C21 29.1(2)
N4 Fe1 N2 C6 47.2(3)
N4 Fe1 N2 C7 -120.8(2)
N4 Fe1 N3 C16 -106.4(2)
N4 Fe1 N3 C17 79.5(3)
N4 Fe1 O4 C8 116.8(3)
O1 C7 C8 C9 -52.9(5)
O1 C7 C8 C10 68.0(4)
O1 C7 C8 O4 -171.3(3)
O1 C7 N2 C6 7.6(6)
O1 C7 N2 Fe1 174.7(3)
O2 C17 C18 C19 77.5(4)
O2 C17 C18 C20 -44.2(4)
O2 C17 N3 C16 0.1(5)
O2 C17 N3 Fe1 173.7(3)
O3 C27 C28 C29 81.9(6)
O3 C27 C28 C30 -41.1(7)
O3 C27 N4 C26 -3.6(6)
O3 C27 N4 Fe1 177.7(3)
O4 Fe1 N1 C1 54.2(3)
O4 Fe1 N1 C11 -65.8(3)
O4 Fe1 N1 C21 175.9(2)
O4 Fe1 N2 C6 168.6(3)
O4 Fe1 N2 C7 0.6(2)
O4 Fe1 N3 C16 120.0(2)
O4 Fe1 N3 C17 -54.1(3)
O4 Fe1 N4 C26 164.8(2)
O4 Fe1 N4 C27 -16.4(4)
C1S C2S C3S C4S -0.2(5)
C2S C1S C6S C5S 3.2(6)
C2S C1S P1S C7S -136.1(3)
C2S C1S P1S C13S 105.7(3)
C2S C1S P1S C19S -17.3(3)
C2S C3S C4S C5S 1.9(6)
C3S C4S C5S C6S -1.1(6)
C4S C5S C6S C1S -1.5(6)
C6S C1S C2S C3S -2.4(5)
C6S C1S P1S C7S 48.3(3)
C6S C1S P1S C13S -69.9(3)
C6S C1S P1S C19S 167.1(3)
C7S C8S C9S C10S -0.1(6)
C8S C7S C12S C11S 0.2(6)
C8S C7S P1S C1S 8.8(4)
C8S C7S P1S C13S 127.4(3)
C8S C7S P1S C19S -112.8(3)
C8S C9S C10S C11S -0.1(6)
C9S C10S C11S C12S 0.3(6)
C10S C11S C12S C7S -0.4(6)
C12S C7S C8S C9S 0.0(6)
C12S C7S P1S C1S -172.7(3)
C12S C7S P1S C13S -54.0(3)
C12S C7S P1S C19S 65.7(3)
C13S C14S C15S C16S 1.5(7)
C14S C13S C18S C17S 1.0(6)
C14S C13S P1S C1S 89.8(3)
C14S C13S P1S C7S -30.7(4)
C14S C13S P1S C19S -147.3(3)
C14S C15S C16S C17S -1.5(7)
C15S C16S C17S C18S 1.3(6)
C16S C17S C18S C13S -1.1(6)
C18S C13S C14S C15S -1.2(6)
C18S C13S P1S C1S -84.7(3)
C18S C13S P1S C7S 154.8(3)
C18S C13S P1S C19S 38.2(3)
C19S C20S C21S C22S 2.0(7)
C20S C19S C24S C23S -2.5(5)
C20S C19S P1S C1S 146.7(3)
C20S C19S P1S C7S -91.7(3)
C20S C19S P1S C13S 25.5(4)
C20S C21S C22S C23S -3.3(7)
C21S C22S C23S C24S 1.7(7)
C22S C23S C24S C19S 1.2(6)
C24S C19S C20S C21S 0.9(6)
C24S C19S P1S C1S -40.5(3)
C24S C19S P1S C7S 81.1(3)
C24S C19S P1S C13S -161.7(3)
P1S C1S C2S C3S -177.9(3)
P1S C1S C6S C5S 178.9(3)
P1S C7S C8S C9S 178.5(3)
P1S C7S C12S C11S -178.4(3)
P1S C13S C14S C15S -175.8(4)
P1S C13S C18S C17S 175.5(3)
P1S C19S C20S C21S 173.7(4)
P1S C19S C24S C23S -175.3(3)

loop_
_smtbx_masks_void_nr
_smtbx_masks_void_average_x
_smtbx_masks_void_average_y
_smtbx_masks_void_average_z
_smtbx_masks_void_volume
_smtbx_masks_void_count_electrons
1 0.000 0.309 0.250 794.9 147.0
2 0.000 -0.309 0.750 794.9 147.0
3 0.500 0.191 0.750 794.9 147.0
4 0.500 0.809 0.250 794.9 147.0
